data_4035495
loop_
_publ_author_name
'Li, Shuyu'
'Yuan, Ningning'
'Fang, Yong'
'Chen, Chao'
'Wang, Lei'
'Feng, Rui'
'Zhao, Yue'
'Cui, Haiyan'
'Wang, Xinping'

_publ_section_title
;
 Studies on the Bridge Dependence of Bis(triarylamine) Diradical
 Dications: Long-Range \p-Conjugation and \p-\p Coupling Systems.
;
_journal_issue 7
_journal_name_full 'The Journal of organic chemistry'
_journal_page_first 3651
_journal_page_last 3656
_journal_paper_doi 10.1021/acs.joc.8b00003
_journal_volume 83
_journal_year 2018
_chemical_formula_sum 'C96 H68 Al2 F72 N2 O14'
_chemical_formula_weight 2895.48
_space_group_IT_number 14
_space_group_name_Hall '-P 2ybc'
_space_group_name_H-M_alt 'P 1 21/c 1'
_symmetry_cell_setting monoclinic
_symmetry_space_group_name_H-M 'P 1 21/c 1'
_atom_sites_solution_hydrogens geom
_atom_sites_solution_primary direct
_atom_sites_solution_secondary difmap
_audit_creation_method SHELXL-97
_cell_angle_alpha 90.00
_cell_angle_beta 101.508(3)
_cell_angle_gamma 90.00
_cell_formula_units_Z 2
_cell_length_a 10.3012(9)
_cell_length_b 26.935(2)
_cell_length_c 20.455(2)
_cell_measurement_reflns_used 9066
_cell_measurement_temperature 123(2)
_cell_measurement_theta_max 28.41
_cell_measurement_theta_min 2.28
_cell_volume 5561.4(8)
_computing_structure_refinement 'SHELXL-97 (Sheldrick, 2008)'
_computing_structure_solution 'SHELXS-97 (Sheldrick, 2008)'
_diffrn_ambient_temperature 123(2)
_diffrn_measured_fraction_theta_full 0.999
_diffrn_measured_fraction_theta_max 0.999
_diffrn_measurement_device_type 'Bruker D8 Venture'
_diffrn_radiation_monochromator graphite
_diffrn_radiation_source 'fine-focus sealed tube'
_diffrn_radiation_type MoK\a
_diffrn_radiation_wavelength 0.71073
_diffrn_reflns_av_R_equivalents 0.0701
_diffrn_reflns_av_sigmaI/netI 0.0646
_diffrn_reflns_limit_h_max 9
_diffrn_reflns_limit_h_min -12
_diffrn_reflns_limit_k_max 32
_diffrn_reflns_limit_k_min -32
_diffrn_reflns_limit_l_max 24
_diffrn_reflns_limit_l_min -21
_diffrn_reflns_number 39985
_diffrn_reflns_theta_full 25.01
_diffrn_reflns_theta_max 25.01
_diffrn_reflns_theta_min 2.02
_exptl_absorpt_coefficient_mu 0.209
_exptl_absorpt_correction_T_max 0.9555
_exptl_absorpt_correction_T_min 0.9458
_exptl_crystal_colour green
_exptl_crystal_density_diffrn 1.729
_exptl_crystal_density_method 'not measured'
_exptl_crystal_description block
_exptl_crystal_F_000 2888
_exptl_crystal_size_max 0.27
_exptl_crystal_size_mid 0.25
_exptl_crystal_size_min 0.22
_refine_diff_density_max 1.027
_refine_diff_density_min -0.757
_refine_diff_density_rms 0.085
_refine_ls_extinction_method none
_refine_ls_goodness_of_fit_ref 1.145
_refine_ls_hydrogen_treatment mixed
_refine_ls_matrix_type full
_refine_ls_number_parameters 840
_refine_ls_number_reflns 9806
_refine_ls_number_restraints 546
_refine_ls_restrained_S_all 1.194
_refine_ls_R_factor_all 0.1132
_refine_ls_R_factor_gt 0.0771
_refine_ls_shift/su_max 0.000
_refine_ls_shift/su_mean 0.000
_refine_ls_structure_factor_coef Fsqd
_refine_ls_weighting_details 'calc w=1/[\s^2^(Fo^2^)+(0.0000P)^2^+20.0000P] where P=(Fo^2^+2Fc^2^)/3'
_refine_ls_weighting_scheme calc
_refine_ls_wR_factor_gt 0.1502
_refine_ls_wR_factor_ref 0.1652
_reflns_number_gt 6723
_reflns_number_total 9806
_reflns_threshold_expression >2sigma(I)
_cod_data_source_file jo8b00003_si_001.cif
_cod_data_source_block 3
_cod_depositor_comments
;
The following automatic conversions were performed:

data item '_symmetry_cell_setting' value 'Monoclinic' was changed to
'monoclinic' in accordance with the
/home/data/users/saulius/crontab/automatic-downloads/current/ACS/lib/dictionaries/cif_core.dic
dictionary named 'cif_core.dic' version 2.4.2 last updated on
2011-04-26.

Automatic conversion script
Id: cif_fix_values 6909 2019-04-08 15:41:33Z antanas 
;
_cod_original_cell_volume 5561.5(9)
_cod_original_sg_symbol_H-M 'P 21/c'
_cod_database_code 4035495

loop_
_symmetry_equiv_pos_as_xyz
'x, y, z'
'-x, y+1/2, -z+1/2'
'-x, -y, -z'
'x, -y-1/2, z-1/2'

loop_
_atom_site_label
_atom_site_type_symbol
_atom_site_fract_x
_atom_site_fract_y
_atom_site_fract_z
_atom_site_U_iso_or_equiv
_atom_site_adp_type
_atom_site_occupancy
_atom_site_symmetry_multiplicity
_atom_site_calc_flag
_atom_site_refinement_flags
Al1 Al 0.15384(13) 0.63511(5) 0.66745(7) 0.0193(3) Uani 1 1 d .
C1 C 0.3413(4) 0.33012(16) 0.9975(2) 0.0223(10) Uani 1 1 d U
C2 C 0.3678(4) 0.34884(16) 1.0620(2) 0.0237(10) Uani 1 1 d U
H2 H 0.3966 0.3823 1.0693 0.028 Uiso 1 1 calc R
C3 C 0.3532(4) 0.31980(17) 1.1155(2) 0.0269(11) Uani 1 1 d U
H3 H 0.3734 0.3328 1.1595 0.032 Uiso 1 1 calc R
C4 C 0.3082(5) 0.27093(18) 1.1041(3) 0.0312(12) Uani 1 1 d U
C5 C 0.2782(5) 0.25226(18) 1.0396(3) 0.0344(12) Uani 1 1 d U
H5 H 0.2464 0.2192 1.0320 0.041 Uiso 1 1 calc R
C6 C 0.2943(5) 0.28132(17) 0.9865(3) 0.0298(11) Uani 1 1 d U
H6 H 0.2735 0.2684 0.9424 0.036 Uiso 1 1 calc R
C7 C 0.3439(6) 0.2540(2) 1.2211(3) 0.0439(14) Uani 1 1 d U
H7A H 0.4389 0.2611 1.2267 0.066 Uiso 1 1 calc R
H7B H 0.3305 0.2271 1.2513 0.066 Uiso 1 1 calc R
H7C H 0.2977 0.2839 1.2317 0.066 Uiso 1 1 calc R
C8 C 0.2727(4) 0.35830(16) 0.8816(2) 0.0221(10) Uani 1 1 d U
C9 C 0.3182(5) 0.36731(17) 0.8229(2) 0.0264(11) Uani 1 1 d U
H9 H 0.4102 0.3724 0.8247 0.032 Uiso 1 1 calc R
C10 C 0.2319(5) 0.36886(16) 0.7624(2) 0.0275(11) Uani 1 1 d U
H10 H 0.2635 0.3749 0.7226 0.033 Uiso 1 1 calc R
C11 C 0.0968(5) 0.36139(17) 0.7602(2) 0.0271(11) Uani 1 1 d U
C12 C 0.0512(5) 0.35071(17) 0.8185(2) 0.0281(11) Uani 1 1 d U
H12 H -0.0404 0.3446 0.8164 0.034 Uiso 1 1 calc R
C13 C 0.1371(4) 0.34896(16) 0.8783(2) 0.0238(10) Uani 1 1 d U
H13 H 0.1057 0.3414 0.9178 0.029 Uiso 1 1 calc R
C14 C 0.0440(6) 0.3719(2) 0.6417(3) 0.0528(17) Uani 1 1 d U
H14A H 0.0890 0.4041 0.6435 0.079 Uiso 1 1 calc R
H14B H -0.0336 0.3720 0.6051 0.079 Uiso 1 1 calc R
H14C H 0.1049 0.3455 0.6341 0.079 Uiso 1 1 calc R
C15 C 0.6928(4) 0.41318(16) 1.0043(2) 0.0240(10) Uani 1 1 d U
H15 H 0.7747 0.4036 1.0315 0.029 Uiso 1 1 calc R
C16 C 0.5899(4) 0.37965(16) 0.9921(2) 0.0240(10) Uani 1 1 d U
H16 H 0.6016 0.3470 1.0098 0.029 Uiso 1 1 calc R
C17 C 0.4685(4) 0.39390(16) 0.9534(2) 0.0213(10) Uani 1 1 d U
C18 C 0.4532(4) 0.44124(16) 0.9252(2) 0.0220(10) Uani 1 1 d U
H18 H 0.3713 0.4508 0.8979 0.026 Uiso 1 1 calc R
C19 C 0.5578(4) 0.47392(16) 0.9373(2) 0.0213(10) Uani 1 1 d U
H19 H 0.5470 0.5061 0.9179 0.026 Uiso 1 1 calc R
C20 C 0.6791(4) 0.46122(16) 0.9773(2) 0.0207(10) Uani 1 1 d U
C21 C 0.7882(4) 0.49802(15) 0.9956(2) 0.0199(10) Uani 1 1 d U
C22 C 0.8296(4) 0.52851(16) 0.9474(2) 0.0247(11) Uani 1 1 d U
H22 H 0.7497 0.5504 0.9412 0.030 Uiso 1 1 calc R
C23 C 0.9187(4) 0.56661(17) 0.9714(3) 0.0285(11) Uani 1 1 d U
H23 H 0.9325 0.5926 0.9421 0.034 Uiso 1 1 calc R
C24 C 0.9869(5) 0.56716(18) 1.0366(3) 0.0311(12) Uani 1 1 d U
H24 H 1.0476 0.5933 1.0514 0.037 Uiso 1 1 calc R
C25 C 0.9684(5) 0.53029(17) 1.0810(2) 0.0285(11) Uani 1 1 d U
C26 C 0.8597(4) 0.49909(17) 1.0611(2) 0.0240(10) Uani 1 1 d U
H26 H 0.8334 0.4779 1.0933 0.029 Uiso 1 1 calc R
C27 C 1.0745(5) 0.5186(2) 1.1412(3) 0.0408(14) Uani 1 1 d U
H27A H 1.0331 0.5018 1.1749 0.049 Uiso 1 1 calc R
H27B H 1.1131 0.5502 1.1610 0.049 Uiso 1 1 calc R
C28 C 0.8111(5) 0.51493(19) 0.8743(2) 0.0322(12) Uani 1 1 d U
H28A H 0.8066 0.5457 0.8476 0.039 Uiso 1 1 calc R
H28B H 0.7258 0.4972 0.8606 0.039 Uiso 1 1 calc R
C29 C 0.3500(5) 0.55401(17) 0.7041(2) 0.0266(11) Uani 1 1 d U
C30 C 0.3535(6) 0.5384(3) 0.6316(3) 0.0559(17) Uani 1 1 d U
C31 C 0.3158(6) 0.5086(2) 0.7435(4) 0.0552(17) Uani 1 1 d U
C32 C 0.4891(5) 0.5728(2) 0.7373(3) 0.0460(15) Uani 1 1 d U
C33 C 0.3765(8) 0.7405(3) 0.6099(5) 0.083(3) Uani 1 1 d U
C34 C 0.2911(7) 0.6811(3) 0.5177(4) 0.066(2) Uani 1 1 d U
C35 C 0.1313(8) 0.7387(3) 0.5590(4) 0.080(2) Uani 1 1 d U
C37 C 0.2548(5) 0.70754(18) 0.5798(2) 0.0320(12) Uani 1 1 d U
C38 C -0.1036(5) 0.59413(18) 0.5985(2) 0.0295(11) Uani 1 1 d U
C39 C -0.1108(6) 0.5454(2) 0.6367(3) 0.0502(15) Uani 1 1 d U
C40 C -0.2029(5) 0.6322(2) 0.6176(3) 0.0432(14) Uani 1 1 d U
C41 C -0.1402(6) 0.5841(2) 0.5219(3) 0.0508(16) Uani 1 1 d U
C42 C 0.1203(4) 0.68500(16) 0.7921(2) 0.0238(10) Uani 1 1 d U
C43 C 0.2702(5) 0.6828(2) 0.8248(3) 0.0369(13) Uani 1 1 d U
C44 C 0.0421(5) 0.65439(19) 0.8356(3) 0.0371(13) Uani 1 1 d U
C45 C 0.0723(6) 0.73937(19) 0.7891(3) 0.0393(13) Uani 1 1 d U
C46 C 0.3469(6) 0.6141(2) 0.2375(4) 0.064(2) Uani 1 1 d U
H46A H 0.3623 0.5926 0.2006 0.077 Uiso 1 1 calc R
H46B H 0.2797 0.6397 0.2202 0.077 Uiso 1 1 calc R
C48 C 0.3087(7) 0.5818(3) 0.3006(4) 0.079(2) Uani 1 1 d U
H48A H 0.2116 0.5775 0.2945 0.094 Uiso 1 1 calc R
H48B H 0.3509 0.5487 0.3038 0.094 Uiso 1 1 calc R
C49 C 0.3572(9) 0.6098(4) 0.3582(5) 0.114(3) Uani 1 1 d U
H49A H 0.3927 0.5876 0.3961 0.137 Uiso 1 1 calc R
H49B H 0.2855 0.6302 0.3702 0.137 Uiso 1 1 calc R
C50 C 0.4759(8) 0.6457(4) 0.3410(4) 0.094(3) Uani 1 1 d U
H50A H 0.4570 0.6812 0.3480 0.113 Uiso 1 1 calc R
H50B H 0.5628 0.6370 0.3691 0.113 Uiso 1 1 calc R
F1 F 0.4152(4) 0.49612(13) 0.62694(17) 0.0607(10) Uani 1 1 d U
F2 F 0.2399(4) 0.53839(16) 0.59316(18) 0.0729(12) Uani 1 1 d U
F3 F 0.4260(5) 0.57431(17) 0.6048(2) 0.0867(14) Uani 1 1 d U
F4 F 0.5098(4) 0.61827(13) 0.7233(2) 0.0697(11) Uani 1 1 d U
F5 F 0.4976(4) 0.57274(15) 0.80628(18) 0.0678(11) Uani 1 1 d U
F6 F 0.5866(3) 0.54430(13) 0.72686(17) 0.0549(9) Uani 1 1 d U
F7 F 0.4133(4) 0.47580(12) 0.75786(19) 0.0619(10) Uani 1 1 d U
F8 F 0.2753(5) 0.52014(15) 0.7966(2) 0.0823(14) Uani 1 1 d U
F9 F 0.2115(4) 0.48422(15) 0.7022(3) 0.0972(16) Uani 1 1 d U
F10 F 0.2701(5) 0.71071(18) 0.4647(2) 0.0992(16) Uani 1 1 d U
F11 F 0.4211(4) 0.66744(17) 0.5323(2) 0.0809(13) Uani 1 1 d U
F12 F 0.2144(4) 0.64122(16) 0.50237(18) 0.0714(11) Uani 1 1 d U
F13 F 0.1526(5) 0.78217(16) 0.5318(2) 0.0949(15) Uani 1 1 d U
F14 F 0.0411(4) 0.70937(19) 0.5129(2) 0.0906(15) Uani 1 1 d U
F15 F 0.0742(4) 0.74818(15) 0.6106(2) 0.0812(13) Uani 1 1 d U
F16 F 0.4177(5) 0.76724(17) 0.5624(3) 0.1047(17) Uani 1 1 d U
F17 F 0.4755(4) 0.71657(16) 0.6426(2) 0.0822(13) Uani 1 1 d U
F18 F 0.3279(7) 0.77299(18) 0.6538(3) 0.125(2) Uani 1 1 d U
F19 F -0.1687(4) 0.62617(15) 0.48836(18) 0.0734(12) Uani 1 1 d U
F20 F -0.2464(4) 0.55488(16) 0.5063(2) 0.0793(13) Uani 1 1 d U
F21 F -0.0404(4) 0.56206(13) 0.50088(17) 0.0591(10) Uani 1 1 d U
F22 F -0.1725(4) 0.67793(12) 0.60216(19) 0.0610(10) Uani 1 1 d U
F23 F -0.2010(3) 0.63165(13) 0.68252(18) 0.0569(9) Uani 1 1 d U
F24 F -0.3266(3) 0.62316(15) 0.5865(2) 0.0743(12) Uani 1 1 d U
F25 F -0.2319(4) 0.53156(14) 0.6382(2) 0.0780(12) Uani 1 1 d U
F26 F -0.0439(4) 0.55087(14) 0.70049(18) 0.0672(11) Uani 1 1 d U
F27 F -0.0528(4) 0.50834(12) 0.6096(2) 0.0648(10) Uani 1 1 d U
F28 F 0.0828(4) 0.66392(12) 0.90110(15) 0.0519(9) Uani 1 1 d U
F29 F 0.0584(3) 0.60614(10) 0.82742(16) 0.0469(8) Uani 1 1 d U
F30 F -0.0877(3) 0.66465(12) 0.81928(17) 0.0486(8) Uani 1 1 d U
F31 F 0.0566(4) 0.75626(11) 0.84869(17) 0.0552(9) Uani 1 1 d U
F32 F -0.0433(3) 0.74426(11) 0.74738(16) 0.0428(8) Uani 1 1 d U
F33 F 0.1606(3) 0.76845(11) 0.76660(18) 0.0547(9) Uani 1 1 d U
F34 F 0.3027(3) 0.71376(12) 0.87615(17) 0.0569(10) Uani 1 1 d U
F35 F 0.3058(3) 0.63712(11) 0.84668(14) 0.0410(8) Uani 1 1 d U
F36 F 0.3421(3) 0.69505(13) 0.77946(16) 0.0491(8) Uani 1 1 d U
N1 N 0.3604(3) 0.35997(13) 0.94356(18) 0.0216(8) Uani 1 1 d .
O1 O 0.2922(4) 0.23943(13) 1.15343(18) 0.0405(9) Uani 1 1 d U
O2 O 0.0023(4) 0.36304(13) 0.70411(17) 0.0396(9) Uani 1 1 d U
O3 O 0.2584(3) 0.58942(12) 0.70624(16) 0.0310(8) Uani 1 1 d U
O4 O 0.2452(4) 0.67279(13) 0.62627(18) 0.0400(9) Uani 1 1 d U
O5 O 0.0202(3) 0.61305(13) 0.61115(18) 0.0369(9) Uani 1 1 d U
O6 O 0.0950(3) 0.66613(12) 0.72945(16) 0.0295(8) Uani 1 1 d U
O7 O 0.4739(5) 0.6363(2) 0.2769(3) 0.0901(17) Uani 1 1 d U

loop_
_atom_site_aniso_label
_atom_site_aniso_U_11
_atom_site_aniso_U_22
_atom_site_aniso_U_33
_atom_site_aniso_U_23
_atom_site_aniso_U_13
_atom_site_aniso_U_12
Al1 0.0187(7) 0.0195(7) 0.0191(7) 0.0033(5) 0.0023(5) 0.0017(6)
C1 0.019(2) 0.020(2) 0.027(3) 0.0020(19) 0.0030(19) -0.0019(18)
C2 0.021(2) 0.022(2) 0.027(3) -0.0028(19) 0.003(2) -0.0023(19)
C3 0.024(2) 0.030(3) 0.026(3) 0.001(2) 0.001(2) -0.002(2)
C4 0.026(3) 0.031(3) 0.035(3) 0.009(2) 0.001(2) -0.006(2)
C5 0.038(3) 0.023(2) 0.040(3) 0.003(2) 0.002(2) -0.011(2)
C6 0.034(3) 0.023(2) 0.030(3) -0.003(2) 0.000(2) -0.005(2)
C7 0.044(3) 0.050(3) 0.035(3) 0.016(3) 0.001(3) -0.010(3)
C8 0.025(2) 0.017(2) 0.023(2) -0.0034(18) 0.0016(19) -0.0013(19)
C9 0.023(2) 0.026(2) 0.031(3) -0.005(2) 0.006(2) -0.002(2)
C10 0.037(3) 0.024(2) 0.022(3) 0.000(2) 0.006(2) -0.005(2)
C11 0.031(3) 0.022(2) 0.025(3) -0.005(2) -0.003(2) -0.001(2)
C12 0.022(2) 0.029(3) 0.033(3) -0.008(2) 0.002(2) -0.005(2)
C13 0.024(2) 0.022(2) 0.028(3) -0.0055(19) 0.009(2) -0.0029(19)
C14 0.064(4) 0.056(4) 0.030(3) 0.004(3) -0.010(3) -0.016(3)
C15 0.017(2) 0.028(2) 0.025(3) 0.003(2) -0.0008(19) 0.0033(19)
C16 0.025(2) 0.020(2) 0.026(3) 0.0037(19) 0.002(2) -0.0016(19)
C17 0.019(2) 0.021(2) 0.024(2) -0.0049(19) 0.0060(19) -0.0035(19)
C18 0.019(2) 0.024(2) 0.022(2) -0.0010(19) 0.0023(19) 0.0019(19)
C19 0.024(2) 0.019(2) 0.021(2) 0.0012(18) 0.0030(19) 0.0007(19)
C20 0.019(2) 0.024(2) 0.020(2) 0.0017(18) 0.0044(18) 0.0017(18)
C21 0.016(2) 0.018(2) 0.025(3) 0.0001(18) 0.0025(18) 0.0027(18)
C22 0.018(2) 0.019(2) 0.035(3) 0.005(2) 0.001(2) 0.0062(19)
C23 0.022(2) 0.020(2) 0.045(3) 0.006(2) 0.010(2) -0.0010(19)
C24 0.020(2) 0.026(3) 0.048(3) -0.013(2) 0.008(2) -0.002(2)
C25 0.025(3) 0.029(3) 0.031(3) -0.013(2) 0.006(2) 0.003(2)
C26 0.020(2) 0.028(2) 0.025(3) -0.002(2) 0.0055(19) -0.0020(19)
C27 0.031(3) 0.053(3) 0.035(3) -0.014(3) -0.002(2) -0.005(2)
C28 0.026(3) 0.040(3) 0.029(3) 0.012(2) 0.002(2) -0.003(2)
C29 0.026(3) 0.028(2) 0.025(3) 0.000(2) 0.003(2) 0.009(2)
C30 0.053(4) 0.064(4) 0.046(4) -0.007(3) 0.000(3) 0.027(3)
C31 0.052(4) 0.048(4) 0.070(4) 0.011(3) 0.022(3) 0.007(3)
C32 0.032(3) 0.043(3) 0.062(4) 0.003(3) 0.007(3) 0.009(3)
C33 0.073(5) 0.078(5) 0.089(6) 0.037(5) -0.007(4) -0.011(4)
C34 0.069(4) 0.082(5) 0.051(4) 0.021(4) 0.019(3) 0.010(4)
C35 0.077(5) 0.088(5) 0.086(5) 0.040(4) 0.039(4) 0.028(4)
C37 0.036(3) 0.035(3) 0.026(3) 0.010(2) 0.009(2) -0.002(2)
C38 0.021(2) 0.037(3) 0.029(3) 0.000(2) 0.000(2) -0.003(2)
C39 0.050(4) 0.048(3) 0.053(4) 0.003(3) 0.011(3) -0.003(3)
C40 0.028(3) 0.049(3) 0.050(4) -0.002(3) 0.003(3) 0.002(3)
C41 0.053(4) 0.053(4) 0.044(4) -0.002(3) 0.004(3) -0.001(3)
C42 0.027(2) 0.023(2) 0.022(3) 0.0011(19) 0.008(2) 0.003(2)
C43 0.036(3) 0.040(3) 0.033(3) -0.005(2) 0.004(2) 0.004(2)
C44 0.039(3) 0.036(3) 0.038(3) 0.006(2) 0.011(2) 0.006(2)
C45 0.043(3) 0.033(3) 0.043(3) 0.002(2) 0.010(3) 0.006(2)
C46 0.032(3) 0.049(4) 0.118(6) -0.004(4) 0.034(3) -0.005(3)
C48 0.039(4) 0.067(4) 0.132(6) -0.039(4) 0.021(4) 0.006(3)
C49 0.091(6) 0.160(8) 0.103(6) -0.018(6) 0.046(5) 0.013(6)
C50 0.058(4) 0.148(7) 0.082(5) -0.054(5) 0.028(4) -0.029(5)
F1 0.066(2) 0.060(2) 0.052(2) -0.0194(17) 0.0024(18) 0.0309(19)
F2 0.059(2) 0.106(3) 0.043(2) -0.031(2) -0.0157(18) 0.036(2)
F3 0.103(3) 0.101(3) 0.069(3) 0.032(2) 0.048(2) 0.026(3)
F4 0.049(2) 0.051(2) 0.105(3) 0.001(2) 0.006(2) -0.0129(17)
F5 0.062(2) 0.087(3) 0.046(2) -0.0187(19) -0.0115(18) 0.027(2)
F6 0.0297(17) 0.071(2) 0.061(2) -0.0115(18) 0.0032(15) 0.0178(16)
F7 0.073(2) 0.0399(19) 0.075(3) 0.0224(17) 0.018(2) 0.0243(18)
F8 0.113(3) 0.076(3) 0.076(3) 0.038(2) 0.063(3) 0.032(2)
F9 0.065(3) 0.054(2) 0.166(5) 0.001(3) 0.009(3) -0.019(2)
F10 0.136(4) 0.123(4) 0.044(2) 0.044(2) 0.031(2) 0.034(3)
F11 0.057(2) 0.116(3) 0.078(3) 0.038(2) 0.033(2) 0.036(2)
F12 0.076(3) 0.084(3) 0.049(2) -0.020(2) -0.0015(19) -0.006(2)
F13 0.105(3) 0.074(3) 0.110(4) 0.060(3) 0.033(3) 0.037(2)
F14 0.041(2) 0.141(4) 0.081(3) 0.031(3) -0.009(2) 0.009(2)
F15 0.092(3) 0.078(3) 0.086(3) 0.018(2) 0.045(2) 0.038(2)
F16 0.086(3) 0.089(3) 0.141(4) 0.056(3) 0.028(3) -0.030(3)
F17 0.060(2) 0.096(3) 0.077(3) 0.013(2) -0.020(2) -0.022(2)
F18 0.195(5) 0.070(3) 0.109(4) -0.037(3) 0.028(4) -0.039(3)
F19 0.095(3) 0.075(3) 0.044(2) 0.0181(19) -0.002(2) 0.015(2)
F20 0.059(2) 0.097(3) 0.070(3) -0.032(2) -0.014(2) -0.021(2)
F21 0.066(2) 0.067(2) 0.046(2) -0.0144(17) 0.0164(18) 0.0017(19)
F22 0.067(2) 0.0393(19) 0.080(3) 0.0064(18) 0.021(2) 0.0134(17)
F23 0.051(2) 0.070(2) 0.055(2) -0.0101(18) 0.0231(17) 0.0032(18)
F24 0.0277(18) 0.096(3) 0.091(3) -0.020(2) -0.0086(18) 0.0113(19)
F25 0.074(3) 0.059(2) 0.111(3) 0.006(2) 0.043(2) -0.022(2)
F26 0.089(3) 0.068(2) 0.044(2) 0.0203(18) 0.012(2) 0.006(2)
F27 0.083(3) 0.0343(18) 0.079(3) 0.0067(18) 0.022(2) 0.0083(18)
F28 0.076(2) 0.054(2) 0.0282(18) 0.0106(15) 0.0171(16) 0.0116(18)
F29 0.063(2) 0.0241(16) 0.056(2) 0.0100(14) 0.0165(17) 0.0013(14)
F30 0.0378(18) 0.058(2) 0.055(2) 0.0107(16) 0.0201(15) 0.0022(15)
F31 0.079(2) 0.0381(18) 0.049(2) -0.0103(15) 0.0146(18) 0.0188(17)
F32 0.0420(18) 0.0357(17) 0.051(2) 0.0121(14) 0.0090(15) 0.0165(14)
F33 0.057(2) 0.0293(17) 0.077(3) 0.0131(16) 0.0118(18) -0.0052(15)
F34 0.050(2) 0.059(2) 0.054(2) -0.0272(18) -0.0069(17) 0.0009(17)
F35 0.0435(18) 0.0423(17) 0.0328(17) 0.0010(14) -0.0028(13) 0.0175(14)
F36 0.0279(16) 0.069(2) 0.051(2) -0.0004(17) 0.0091(15) -0.0069(15)
N1 0.022(2) 0.0197(19) 0.022(2) -0.0045(16) 0.0025(16) -0.0044(16)
O1 0.047(2) 0.036(2) 0.037(2) 0.0134(17) 0.0021(17) -0.0128(17)
O2 0.042(2) 0.043(2) 0.028(2) -0.0016(16) -0.0069(16) -0.0046(17)
O3 0.0294(18) 0.0326(18) 0.0290(19) 0.0016(15) 0.0012(15) 0.0127(15)
O4 0.049(2) 0.037(2) 0.036(2) 0.0125(17) 0.0144(17) -0.0064(17)
O5 0.0256(19) 0.044(2) 0.039(2) -0.0087(17) 0.0019(16) -0.0027(16)
O6 0.0303(18) 0.0369(19) 0.0207(18) -0.0017(14) 0.0038(14) 0.0083(15)
O7 0.078(4) 0.099(4) 0.103(4) 0.007(3) 0.042(3) -0.009(3)

loop_
_atom_type_symbol
_atom_type_description
_atom_type_scat_dispersion_real
_atom_type_scat_dispersion_imag
_atom_type_scat_source
C C 0.0033 0.0016 'International Tables Vol C Tables 4.2.6.8 and 6.1.1.4'
H H 0.0000 0.0000 'International Tables Vol C Tables 4.2.6.8 and 6.1.1.4'
N N 0.0061 0.0033 'International Tables Vol C Tables 4.2.6.8 and 6.1.1.4'
O O 0.0106 0.0060 'International Tables Vol C Tables 4.2.6.8 and 6.1.1.4'
F F 0.0171 0.0103 'International Tables Vol C Tables 4.2.6.8 and 6.1.1.4'
Al Al 0.0645 0.0514 'International Tables Vol C Tables 4.2.6.8 and 6.1.1.4'

loop_
_geom_angle_atom_site_label_1
_geom_angle_atom_site_label_2
_geom_angle_atom_site_label_3
_geom_angle
_geom_angle_site_symmetry_1
_geom_angle_site_symmetry_3
O5 Al1 O4 108.70(19) . .
O5 Al1 O3 113.97(18) . .
O4 Al1 O3 107.17(18) . .
O5 Al1 O6 107.99(17) . .
O4 Al1 O6 112.45(18) . .
O3 Al1 O6 106.65(17) . .
C2 C1 C6 119.3(4) . .
C2 C1 N1 120.3(4) . .
C6 C1 N1 120.4(4) . .
C3 C2 C1 121.1(4) . .
C3 C2 H2 119.4 . .
C1 C2 H2 119.4 . .
C2 C3 C4 119.1(5) . .
C2 C3 H3 120.4 . .
C4 C3 H3 120.4 . .
O1 C4 C5 116.4(4) . .
O1 C4 C3 123.4(5) . .
C5 C4 C3 120.1(5) . .
C6 C5 C4 120.4(4) . .
C6 C5 H5 119.8 . .
C4 C5 H5 119.8 . .
C5 C6 C1 119.9(5) . .
C5 C6 H6 120.1 . .
C1 C6 H6 120.1 . .
O1 C7 H7A 109.5 . .
O1 C7 H7B 109.5 . .
H7A C7 H7B 109.5 . .
O1 C7 H7C 109.5 . .
H7A C7 H7C 109.5 . .
H7B C7 H7C 109.5 . .
C9 C8 N1 120.4(4) . .
C9 C8 C13 119.4(4) . .
N1 C8 C13 120.2(4) . .
C10 C9 C8 120.8(4) . .
C10 C9 H9 119.6 . .
C8 C9 H9 119.6 . .
C9 C10 C11 119.1(5) . .
C9 C10 H10 120.4 . .
C11 C10 H10 120.4 . .
O2 C11 C12 115.1(4) . .
O2 C11 C10 124.6(5) . .
C12 C11 C10 120.3(4) . .
C13 C12 C11 120.4(4) . .
C13 C12 H12 119.8 . .
C11 C12 H12 119.8 . .
C12 C13 C8 119.8(4) . .
C12 C13 H13 120.1 . .
C8 C13 H13 120.1 . .
O2 C14 H14A 109.5 . .
O2 C14 H14B 109.5 . .
H14A C14 H14B 109.5 . .
O2 C14 H14C 109.5 . .
H14A C14 H14C 109.5 . .
H14B C14 H14C 109.5 . .
C16 C15 C20 121.4(4) . .
C16 C15 H15 119.3 . .
C20 C15 H15 119.3 . .
C15 C16 C17 119.6(4) . .
C15 C16 H16 120.2 . .
C17 C16 H16 120.2 . .
C16 C17 C18 120.1(4) . .
C16 C17 N1 119.5(4) . .
C18 C17 N1 120.5(4) . .
C19 C18 C17 119.4(4) . .
C19 C18 H18 120.3 . .
C17 C18 H18 120.3 . .
C18 C19 C20 121.8(4) . .
C18 C19 H19 119.1 . .
C20 C19 H19 119.1 . .
C19 C20 C15 117.7(4) . .
C19 C20 C21 121.8(4) . .
C15 C20 C21 120.3(4) . .
C26 C21 C22 118.9(4) . .
C26 C21 C20 118.8(4) . .
C22 C21 C20 122.0(4) . .
C23 C22 C21 116.8(4) . .
C23 C22 C28 117.9(4) . .
C21 C22 C28 123.5(4) . .
C23 C22 H22 94.4 . .
C21 C22 H22 94.4 . .
C28 C22 H22 94.4 . .
C24 C23 C22 121.2(5) . .
C24 C23 H23 119.4 . .
C22 C23 H23 119.4 . .
C23 C24 C25 121.2(4) . .
C23 C24 H24 119.4 . .
C25 C24 H24 119.4 . .
C24 C25 C26 116.6(4) . .
C24 C25 C27 120.9(5) . .
C26 C25 C27 121.5(5) . .
C25 C26 C21 122.1(4) . .
C25 C26 H26 118.9 . .
C21 C26 H26 118.9 . .
C25 C27 C28 114.0(4) . 3_767
C25 C27 H27A 108.8 . .
C28 C27 H27A 108.8 3_767 .
C25 C27 H27B 108.8 . .
C28 C27 H27B 108.8 3_767 .
H27A C27 H27B 107.6 . .
C22 C28 C27 112.8(4) . 3_767
C22 C28 H28A 109.0 . .
C27 C28 H28A 109.0 3_767 .
C22 C28 H28B 109.0 . .
C27 C28 H28B 109.0 3_767 .
H28A C28 H28B 107.8 . .
O3 C29 C32 110.4(4) . .
O3 C29 C31 108.0(4) . .
C32 C29 C31 108.6(4) . .
O3 C29 C30 111.9(4) . .
C32 C29 C30 108.3(5) . .
C31 C29 C30 109.6(5) . .
F2 C30 F1 110.7(5) . .
F2 C30 F3 104.7(5) . .
F1 C30 F3 105.4(5) . .
F2 C30 C29 113.4(5) . .
F1 C30 C29 114.1(5) . .
F3 C30 C29 107.6(5) . .
F8 C31 F7 109.6(6) . .
F8 C31 F9 106.7(6) . .
F7 C31 F9 106.2(5) . .
F8 C31 C29 113.5(5) . .
F7 C31 C29 113.7(5) . .
F9 C31 C29 106.6(5) . .
F4 C32 F6 110.7(5) . .
F4 C32 F5 104.3(5) . .
F6 C32 F5 105.5(4) . .
F4 C32 C29 113.3(5) . .
F6 C32 C29 114.1(5) . .
F5 C32 C29 108.0(5) . .
F17 C33 F16 108.4(7) . .
F17 C33 F18 109.0(7) . .
F16 C33 F18 109.2(7) . .
F17 C33 C37 114.6(6) . .
F16 C33 C37 111.3(7) . .
F18 C33 C37 104.2(6) . .
F10 C34 F12 107.4(6) . .
F10 C34 F11 109.5(6) . .
F12 C34 F11 110.1(6) . .
F10 C34 C37 111.3(6) . .
F12 C34 C37 109.3(5) . .
F11 C34 C37 109.2(6) . .
F15 C35 F13 107.4(7) . .
F15 C35 F14 107.4(6) . .
F13 C35 F14 110.5(7) . .
F15 C35 C37 111.3(6) . .
F13 C35 C37 113.9(6) . .
F14 C35 C37 106.2(6) . .
O4 C37 C35 114.0(5) . .
O4 C37 C33 106.3(5) . .
C35 C37 C33 111.1(6) . .
O4 C37 C34 108.6(5) . .
C35 C37 C34 110.4(5) . .
C33 C37 C34 106.1(6) . .
O5 C38 C39 111.4(4) . .
O5 C38 C40 110.3(4) . .
C39 C38 C40 109.5(5) . .
O5 C38 C41 106.7(4) . .
C39 C38 C41 109.7(5) . .
C40 C38 C41 109.1(4) . .
F25 C39 F27 107.6(5) . .
F25 C39 F26 108.3(5) . .
F27 C39 F26 107.2(5) . .
F25 C39 C38 113.5(5) . .
F27 C39 C38 110.8(5) . .
F26 C39 C38 109.3(5) . .
F22 C40 F23 107.1(5) . .
F22 C40 F24 107.8(5) . .
F23 C40 F24 107.4(5) . .
F22 C40 C38 110.8(5) . .
F23 C40 C38 111.5(4) . .
F24 C40 C38 112.0(5) . .
F19 C41 F21 108.6(5) . .
F19 C41 F20 107.1(5) . .
F21 C41 F20 108.0(5) . .
F19 C41 C38 110.9(5) . .
F21 C41 C38 110.8(5) . .
F20 C41 C38 111.4(5) . .
O6 C42 C45 108.6(4) . .
O6 C42 C44 108.6(4) . .
C45 C42 C44 109.1(4) . .
O6 C42 C43 112.3(4) . .
C45 C42 C43 109.6(4) . .
C44 C42 C43 108.5(4) . .
F34 C43 F35 107.7(4) . .
F34 C43 F36 107.8(4) . .
F35 C43 F36 107.8(4) . .
F34 C43 C42 112.8(4) . .
F35 C43 C42 111.2(4) . .
F36 C43 C42 109.4(4) . .
F29 C44 F30 108.4(4) . .
F29 C44 F28 106.9(4) . .
F30 C44 F28 107.8(4) . .
F29 C44 C42 110.8(4) . .
F30 C44 C42 110.7(4) . .
F28 C44 C42 112.1(4) . .
F32 C45 F31 107.2(4) . .
F32 C45 F33 107.6(4) . .
F31 C45 F33 109.0(4) . .
F32 C45 C42 111.0(4) . .
F31 C45 C42 112.5(4) . .
F33 C45 C42 109.4(4) . .
O7 C46 C48 96.0(6) . .
O7 C46 H46A 112.5 . .
C48 C46 H46A 112.5 . .
O7 C46 H46B 112.5 . .
C48 C46 H46B 112.5 . .
H46A C46 H46B 110.1 . .
C49 C48 C46 105.7(7) . .
C49 C48 H48A 110.6 . .
C46 C48 H48A 110.6 . .
C49 C48 H48B 110.6 . .
C46 C48 H48B 110.6 . .
H48A C48 H48B 108.7 . .
C48 C49 C50 106.9(7) . .
C48 C49 H49A 110.3 . .
C50 C49 H49A 110.3 . .
C48 C49 H49B 110.3 . .
C50 C49 H49B 110.3 . .
H49A C49 H49B 108.6 . .
O7 C50 C49 103.3(6) . .
O7 C50 H50A 111.1 . .
C49 C50 H50A 111.1 . .
O7 C50 H50B 111.1 . .
C49 C50 H50B 111.1 . .
H50A C50 H50B 109.1 . .
C8 N1 C1 121.5(4) . .
C8 N1 C17 119.6(4) . .
C1 N1 C17 118.8(4) . .
C4 O1 C7 118.1(4) . .
C11 O2 C14 117.7(4) . .
C29 O3 Al1 150.3(3) . .
C37 O4 Al1 151.6(4) . .
C38 O5 Al1 149.4(3) . .
C42 O6 Al1 147.9(3) . .
C50 O7 C46 116.2(6) . .

loop_
_geom_bond_atom_site_label_1
_geom_bond_atom_site_label_2
_geom_bond_distance
_geom_bond_site_symmetry_2
Al1 O5 1.715(3) .
Al1 O4 1.715(4) .
Al1 O3 1.721(3) .
Al1 O6 1.726(3) .
C1 C2 1.387(6) .
C1 C6 1.403(6) .
C1 N1 1.410(6) .
C2 C3 1.378(6) .
C2 H2 0.9500 .
C3 C4 1.400(7) .
C3 H3 0.9500 .
C4 O1 1.353(6) .
C4 C5 1.389(7) .
C5 C6 1.375(7) .
C5 H5 0.9500 .
C6 H6 0.9500 .
C7 O1 1.436(6) .
C7 H7A 0.9800 .
C7 H7B 0.9800 .
C7 H7C 0.9800 .
C8 C9 1.396(7) .
C8 N1 1.403(6) .
C8 C13 1.408(6) .
C9 C10 1.373(6) .
C9 H9 0.9500 .
C10 C11 1.398(7) .
C10 H10 0.9500 .
C11 O2 1.349(5) .
C11 C12 1.397(7) .
C12 C13 1.360(6) .
C12 H12 0.9500 .
C13 H13 0.9500 .
C14 O2 1.447(7) .
C14 H14A 0.9800 .
C14 H14B 0.9800 .
C14 H14C 0.9800 .
C15 C16 1.377(6) .
C15 C20 1.402(6) .
C15 H15 0.9500 .
C16 C17 1.393(6) .
C16 H16 0.9500 .
C17 C18 1.396(6) .
C17 N1 1.424(5) .
C18 C19 1.375(6) .
C18 H18 0.9500 .
C19 C20 1.393(6) .
C19 H19 0.9500 .
C20 C21 1.489(6) .
C21 C26 1.395(6) .
C21 C22 1.412(6) .
C22 C23 1.398(6) .
C22 C28 1.515(7) .
C22 H22 1.0000 .
C23 C24 1.379(7) .
C23 H23 0.9500 .
C24 C25 1.385(7) .
C24 H24 0.9500 .
C25 C26 1.395(6) .
C25 C27 1.507(7) .
C26 H26 0.9500 .
C27 C28 1.567(7) 3_767
C27 H27A 0.9900 .
C27 H27B 0.9900 .
C28 C27 1.567(7) 3_767
C28 H28A 0.9900 .
C28 H28B 0.9900 .
C29 O3 1.349(5) .
C29 C32 1.543(7) .
C29 C31 1.543(8) .
C29 C30 1.549(8) .
C30 F2 1.273(7) .
C30 F1 1.316(7) .
C30 F3 1.400(8) .
C31 F8 1.279(7) .
C31 F7 1.326(7) .
C31 F9 1.392(8) .
C32 F4 1.285(6) .
C32 F6 1.316(6) .
C32 F5 1.396(7) .
C33 F17 1.276(8) .
C33 F16 1.346(9) .
C33 F18 1.415(11) .
C33 C37 1.559(9) .
C34 F10 1.328(7) .
C34 F12 1.334(8) .
C34 F11 1.364(8) .
C34 C37 1.564(9) .
C35 F15 1.331(8) .
C35 F13 1.333(8) .
C35 F14 1.425(10) .
C35 C37 1.513(9) .
C37 O4 1.352(6) .
C38 O5 1.350(6) .
C38 C39 1.537(8) .
C38 C40 1.553(7) .
C38 C41 1.559(8) .
C39 F25 1.308(7) .
C39 F27 1.340(7) .
C39 F26 1.356(7) .
C40 F22 1.324(6) .
C40 F23 1.324(7) .
C40 F24 1.328(6) .
C41 F19 1.327(7) .
C41 F21 1.331(7) .
C41 F20 1.335(7) .
C42 O6 1.354(5) .
C42 C45 1.543(7) .
C42 C44 1.552(7) .
C42 C43 1.557(7) .
C43 F34 1.331(6) .
C43 F35 1.336(6) .
C43 F36 1.339(6) .
C44 F29 1.325(6) .
C44 F30 1.341(6) .
C44 F28 1.346(6) .
C45 F32 1.325(6) .
C45 F31 1.341(6) .
C45 F33 1.349(6) .
C46 O7 1.516(8) .
C46 C48 1.667(11) .
C46 H46A 0.9900 .
C46 H46B 0.9900 .
C48 C49 1.403(11) .
C48 H48A 0.9900 .
C48 H48B 0.9900 .
C49 C50 1.651(12) .
C49 H49A 0.9900 .
C49 H49B 0.9900 .
C50 O7 1.332(9) .
C50 H50A 0.9900 .
C50 H50B 0.9900 .
